data_7029736
loop_
_publ_author_name
'Pluzhnik-Gladyr, Sergei M'
'Kravtsov, Victor Ch'
'Fonari, Marina S'
'Kamalov, Gerbert L'

_publ_section_title
;
 Halogen impact into new oxonium benzo-crown ether complexes with
 tetrachloro- and tetrabromoaurates(iii).
;
_journal_issue 19
_journal_name_full 'Dalton transactions (Cambridge, England : 2003)'
_journal_page_first 7087
_journal_page_last 7095
_journal_paper_doi 10.1039/c4dt00017j
_journal_volume 43
_journal_year 2014
_chemical_formula_moiety 'C16 H24  O6, Au Br4, H3 O'
_chemical_formula_sum 'C16 H27 Au Br4 O7'
_chemical_formula_weight 847.98
_chemical_name_systematic
; 
 ? 
;
_space_group_IT_number 2
_symmetry_cell_setting triclinic
_symmetry_space_group_name_Hall '-P 1'
_symmetry_space_group_name_H-M 'P -1'
_atom_sites_solution_hydrogens geom
_atom_sites_solution_primary direct
_atom_sites_solution_secondary difmap
_audit_creation_method SHELXL-97
_cell_angle_alpha 61.475(6)
_cell_angle_beta 77.130(4)
_cell_angle_gamma 87.395(4)
_cell_formula_units_Z 2
_cell_length_a 8.6437(3)
_cell_length_b 12.6822(8)
_cell_length_c 13.1609(7)
_cell_measurement_reflns_used 3322
_cell_measurement_temperature 293(2)
_cell_measurement_theta_max 28.9643
_cell_measurement_theta_min 2.9267
_cell_volume 1232.61(13)
_computing_structure_refinement 'SHELXL-97 (Sheldrick, 1997)'
_computing_structure_solution 'SHELXS-97 (Sheldrick, 1990)'
_diffrn_ambient_temperature 293(2)
_diffrn_measured_fraction_theta_full 0.991
_diffrn_measured_fraction_theta_max 0.991
_diffrn_measurement_device_type 'Xcalibur, Eos'
_diffrn_measurement_method '\w scans'
_diffrn_radiation_monochromator graphite
_diffrn_radiation_source 'fine-focus sealed tube'
_diffrn_radiation_type MoK\a
_diffrn_radiation_wavelength 0.71073
_diffrn_reflns_av_R_equivalents 0.0399
_diffrn_reflns_av_sigmaI/netI 0.0552
_diffrn_reflns_limit_h_max 8
_diffrn_reflns_limit_h_min -10
_diffrn_reflns_limit_k_max 13
_diffrn_reflns_limit_k_min -15
_diffrn_reflns_limit_l_max 15
_diffrn_reflns_limit_l_min -15
_diffrn_reflns_number 7259
_diffrn_reflns_theta_full 25.50
_diffrn_reflns_theta_max 25.50
_diffrn_reflns_theta_min 2.93
_exptl_absorpt_coefficient_mu 12.482
_exptl_absorpt_correction_T_max 1.00000
_exptl_absorpt_correction_T_min 0.76938
_exptl_absorpt_correction_type multi-scan
_exptl_absorpt_process_details
;
CrysAlisPro, Agilent Technologies,
Version 1.171.35.21b (release 03-02-2012 CrysAlis171 .NET)
(compiled Feb  3 2012,10:37:01)
Empirical absorption correction using spherical harmonics,
 implemented in SCALE3 ABSPACK scaling algorithm.
;
_exptl_crystal_colour dark-red
_exptl_crystal_density_diffrn 2.285
_exptl_crystal_density_method 'not measured'
_exptl_crystal_description prism
_exptl_crystal_F_000 796
_exptl_crystal_size_max 0.15
_exptl_crystal_size_mid 0.12
_exptl_crystal_size_min 0.10
_refine_diff_density_max 1.005
_refine_diff_density_min -0.926
_refine_diff_density_rms 0.126
_refine_ls_extinction_method none
_refine_ls_goodness_of_fit_ref 1.002
_refine_ls_hydrogen_treatment mixed
_refine_ls_matrix_type full
_refine_ls_number_parameters 275
_refine_ls_number_reflns 4540
_refine_ls_number_restraints 6
_refine_ls_restrained_S_all 1.001
_refine_ls_R_factor_all 0.0549
_refine_ls_R_factor_gt 0.0359
_refine_ls_shift/su_max 0.004
_refine_ls_shift/su_mean 0.000
_refine_ls_structure_factor_coef Fsqd
_refine_ls_weighting_details 'calc w=1/[\s^2^(Fo^2^)+(0.0264P)^2^+0.0000P] where P=(Fo^2^+2Fc^2^)/3'
_refine_ls_weighting_scheme calc
_refine_ls_wR_factor_gt 0.0711
_refine_ls_wR_factor_ref 0.0781
_reflns_number_gt 3474
_reflns_number_total 4540
_reflns_threshold_expression >2sigma(I)
_cod_data_source_file c4dt00017j1.cif
_cod_data_source_block v_2291_pl
_cod_depositor_comments
;Adding full bibliography for
 ./tmp-cod-update-bibliographies-12899/cifs/7029736.cif.
;
_cod_original_cell_volume 1232.61(11)
_cod_database_code 7029736

loop_
_symmetry_equiv_pos_as_xyz
'x, y, z'
'-x, -y, -z'

loop_
_atom_site_label
_atom_site_type_symbol
_atom_site_fract_x
_atom_site_fract_y
_atom_site_fract_z
_atom_site_U_iso_or_equiv
_atom_site_adp_type
_atom_site_occupancy
_atom_site_symmetry_multiplicity
_atom_site_calc_flag
_atom_site_refinement_flags
Au1 Au 0.5000 0.5000 0.0000 0.03865(11) Uani 1 2 d S
Au2 Au 0.0000 0.0000 0.0000 0.04475(12) Uani 1 2 d S
Br1 Br 0.25565(9) 0.47297(8) 0.14329(7) 0.0711(2) Uani 1 1 d .
Br2 Br 0.46364(10) 0.29416(7) 0.04319(7) 0.0705(2) Uani 1 1 d .
Br3 Br 0.20253(10) 0.10450(8) 0.02614(7) 0.0707(3) Uani 1 1 d .
Br4 Br -0.17776(10) 0.15509(8) -0.00978(7) 0.0713(2) Uani 1 1 d .
O1 O 0.6366(6) 0.0504(5) 0.5570(4) 0.0660(15) Uani 1 1 d .
O2 O 0.5316(9) 0.1873(6) 0.6706(5) 0.107(3) Uani 1 1 d .
O3 O 0.7167(7) 0.3861(5) 0.6111(4) 0.0773(17) Uani 1 1 d .
O4 O 0.7630(6) 0.5318(5) 0.3710(4) 0.0663(15) Uani 1 1 d .
O5 O 0.8624(6) 0.4190(5) 0.2361(4) 0.0609(14) Uani 1 1 d .
O6 O 0.8030(6) 0.1681(5) 0.3447(4) 0.0627(14) Uani 1 1 d .
C1 C 0.5512(11) -0.0086(8) 0.6801(6) 0.080(3) Uani 1 1 d .
H1A H 0.6250 -0.0343 0.7319 0.096 Uiso 1 1 calc R
H1B H 0.4872 -0.0787 0.6977 0.096 Uiso 1 1 calc R
C2 C 0.4501(12) 0.0790(9) 0.6975(8) 0.102(4) Uani 1 1 d .
H2A H 0.3734 0.0992 0.6483 0.122 Uiso 1 1 calc R
H2B H 0.3911 0.0419 0.7797 0.122 Uiso 1 1 calc R
C3 C 0.5915(12) 0.1962(9) 0.7532(7) 0.092(3) Uani 1 1 d .
H3A H 0.6904 0.1568 0.7592 0.111 Uiso 1 1 calc R
H3B H 0.5174 0.1539 0.8298 0.111 Uiso 1 1 calc R
C4 C 0.6201(14) 0.3163(8) 0.7273(7) 0.099(4) Uani 1 1 d .
H4A H 0.6725 0.3168 0.7851 0.119 Uiso 1 1 calc R
H4B H 0.5194 0.3522 0.7338 0.119 Uiso 1 1 calc R
C5 C 0.6887(12) 0.5099(8) 0.5642(8) 0.086(3) Uani 1 1 d .
H5A H 0.7108 0.5399 0.6153 0.103 Uiso 1 1 calc R
H5B H 0.5784 0.5215 0.5591 0.103 Uiso 1 1 calc R
C6 C 0.7956(11) 0.5754(8) 0.4440(8) 0.091(3) Uani 1 1 d .
H6A H 0.7799 0.6607 0.4097 0.110 Uiso 1 1 calc R
H6B H 0.9056 0.5645 0.4500 0.110 Uiso 1 1 calc R
C7 C 0.8615(10) 0.5930(8) 0.2549(7) 0.087(3) Uani 1 1 d .
H7A H 0.9726 0.5841 0.2583 0.105 Uiso 1 1 calc R
H7B H 0.8437 0.6780 0.2184 0.105 Uiso 1 1 calc R
C8 C 0.8213(11) 0.5400(8) 0.1843(7) 0.088(3) Uani 1 1 d .
H8A H 0.7085 0.5432 0.1858 0.105 Uiso 1 1 calc R
H8B H 0.8804 0.5842 0.1024 0.105 Uiso 1 1 calc R
C9 C 0.8343(10) 0.3590(9) 0.1742(6) 0.082(3) Uani 1 1 d .
H9A H 0.8866 0.4055 0.0908 0.098 Uiso 1 1 calc R
H9B H 0.7210 0.3518 0.1801 0.098 Uiso 1 1 calc R
C10 C 0.8956(10) 0.2380(8) 0.2245(6) 0.077(3) Uani 1 1 d .
H10A H 0.8854 0.1998 0.1774 0.093 Uiso 1 1 calc R
H10B H 1.0071 0.2439 0.2244 0.093 Uiso 1 1 calc R
C11 C 0.8313(9) 0.0476(7) 0.4039(6) 0.057(2) Uani 1 1 d .
C12 C 0.7390(10) -0.0152(8) 0.5207(6) 0.062(2) Uani 1 1 d .
C13 C 0.7593(11) -0.1367(8) 0.5876(7) 0.073(2) Uani 1 1 d .
H13 H 0.6985 -0.1797 0.6648 0.088 Uiso 1 1 calc R
C14 C 0.8681(11) -0.1944(9) 0.5415(9) 0.083(3) Uani 1 1 d .
H14 H 0.8807 -0.2756 0.5881 0.100 Uiso 1 1 calc R
C15 C 0.9574(10) -0.1338(8) 0.4283(9) 0.081(3) Uani 1 1 d .
H15 H 1.0311 -0.1732 0.3979 0.097 Uiso 1 1 calc R
C16 C 0.9373(10) -0.0115(9) 0.3580(7) 0.076(3) Uani 1 1 d .
H16 H 0.9958 0.0298 0.2799 0.091 Uiso 1 1 calc R
O7 O 0.6605(16) 0.297(2) 0.4518(17) 0.042(7) Uani 0.49(7) 1 d PD
H73 H 0.721(7) 0.261(4) 0.418(5) 0.063 Uiso 1 1 d D
H72 H 0.696(8) 0.370(3) 0.429(5) 0.063 Uiso 1 1 d D
H71 H 0.618(7) 0.256(4) 0.525(3) 0.063 Uiso 1 1 d D
O7A O 0.711(9) 0.299(3) 0.467(3) 0.167(14) Uani 0.51(7) 1 d P

loop_
_atom_site_aniso_label
_atom_site_aniso_U_11
_atom_site_aniso_U_22
_atom_site_aniso_U_33
_atom_site_aniso_U_23
_atom_site_aniso_U_13
_atom_site_aniso_U_12
Au1 0.0411(2) 0.0362(2) 0.03798(19) -0.01647(16) -0.01042(16) 0.00020(16)
Au2 0.0499(2) 0.0406(2) 0.0377(2) -0.01553(17) -0.00519(17) -0.00331(17)
Br1 0.0618(5) 0.0729(6) 0.0649(5) -0.0321(4) 0.0102(4) -0.0029(4)
Br2 0.0945(6) 0.0405(5) 0.0728(5) -0.0274(4) -0.0099(4) -0.0057(4)
Br3 0.0677(5) 0.0698(6) 0.0777(5) -0.0360(5) -0.0177(4) -0.0122(4)
Br4 0.0767(5) 0.0631(6) 0.0812(5) -0.0390(5) -0.0237(5) 0.0192(4)
O1 0.079(4) 0.052(4) 0.043(3) -0.011(3) 0.004(3) -0.006(3)
O2 0.160(6) 0.093(5) 0.059(3) -0.045(4) 0.023(4) -0.049(5)
O3 0.098(4) 0.064(4) 0.059(3) -0.022(3) -0.017(3) 0.006(3)
O4 0.073(3) 0.058(4) 0.054(3) -0.018(3) -0.007(3) 0.001(3)
O5 0.067(3) 0.051(3) 0.043(3) -0.006(3) -0.011(2) 0.006(3)
O6 0.078(3) 0.059(4) 0.041(3) -0.020(3) 0.000(3) -0.011(3)
C1 0.099(7) 0.058(6) 0.058(5) -0.018(4) 0.011(5) -0.021(5)
C2 0.118(8) 0.074(7) 0.083(6) -0.036(6) 0.037(6) -0.029(6)
C3 0.109(8) 0.095(8) 0.047(5) -0.015(5) -0.010(5) -0.013(6)
C4 0.176(10) 0.065(7) 0.054(5) -0.030(5) -0.014(6) -0.007(7)
C5 0.118(8) 0.070(7) 0.086(6) -0.045(6) -0.036(6) -0.001(6)
C6 0.114(8) 0.062(6) 0.085(6) -0.023(5) -0.024(6) -0.012(6)
C7 0.084(6) 0.059(6) 0.079(6) -0.013(5) 0.009(5) 0.010(5)
C8 0.103(7) 0.070(7) 0.044(4) 0.004(5) -0.008(5) 0.024(5)
C9 0.092(6) 0.089(8) 0.036(4) -0.008(5) -0.011(4) -0.013(6)
C10 0.099(6) 0.087(7) 0.036(4) -0.026(4) 0.001(4) -0.034(6)
C11 0.067(5) 0.058(5) 0.052(4) -0.028(4) -0.016(4) -0.011(4)
C12 0.076(5) 0.056(6) 0.053(5) -0.028(4) -0.003(4) -0.013(4)
C13 0.090(6) 0.055(6) 0.073(5) -0.032(5) -0.013(5) -0.011(5)
C14 0.091(7) 0.063(6) 0.099(7) -0.039(6) -0.025(6) -0.005(5)
C15 0.081(6) 0.059(6) 0.120(8) -0.056(6) -0.025(6) 0.007(5)
C16 0.073(6) 0.086(7) 0.072(5) -0.048(5) 0.004(5) -0.019(5)
O7 0.040(13) 0.047(10) 0.027(8) -0.013(6) 0.005(5) -0.005(5)
O7A 0.35(4) 0.062(14) 0.063(13) -0.032(11) 0.03(2) -0.07(2)

loop_
_atom_type_symbol
_atom_type_description
_atom_type_scat_dispersion_real
_atom_type_scat_dispersion_imag
_atom_type_scat_source
C C 0.0033 0.0016 'International Tables Vol C Tables 4.2.6.8 and 6.1.1.4'
H H 0.0000 0.0000 'International Tables Vol C Tables 4.2.6.8 and 6.1.1.4'
O O 0.0106 0.0060 'International Tables Vol C Tables 4.2.6.8 and 6.1.1.4'
Br Br -0.2901 2.4595 'International Tables Vol C Tables 4.2.6.8 and 6.1.1.4'
Au Au -2.0133 8.8022 'International Tables Vol C Tables 4.2.6.8 and 6.1.1.4'

loop_
_geom_angle_atom_site_label_1
_geom_angle_atom_site_label_2
_geom_angle_atom_site_label_3
_geom_angle
_geom_angle_site_symmetry_1
_geom_angle_site_symmetry_3
Br1 Au1 Br1 180.0 . 2_665
Br1 Au1 Br2 89.58(3) . .
Br1 Au1 Br2 90.42(3) 2_665 .
Br1 Au1 Br2 90.42(3) . 2_665
Br1 Au1 Br2 89.58(3) 2_665 2_665
Br2 Au1 Br2 180.000(9) . 2_665
Br4 Au2 Br4 180.00(6) 2 .
Br4 Au2 Br3 89.90(3) 2 2
Br4 Au2 Br3 90.10(3) . 2
Br4 Au2 Br3 90.10(3) 2 .
Br4 Au2 Br3 89.90(3) . .
Br3 Au2 Br3 180.00(4) 2 .
C12 O1 C1 116.9(7) . .
C3 O2 C2 121.1(7) . .
C5 O3 C4 111.6(7) . .
C6 O4 C7 111.6(7) . .
C9 O5 C8 112.8(6) . .
C11 O6 C10 116.7(7) . .
O1 C1 C2 106.6(7) . .
O1 C1 H1A 110.4 . .
C2 C1 H1A 110.4 . .
O1 C1 H1B 110.4 . .
C2 C1 H1B 110.4 . .
H1A C1 H1B 108.6 . .
O2 C2 C1 115.1(8) . .
O2 C2 H2A 108.5 . .
C1 C2 H2A 108.5 . .
O2 C2 H2B 108.5 . .
C1 C2 H2B 108.5 . .
H2A C2 H2B 107.5 . .
O2 C3 C4 113.3(8) . .
O2 C3 H3A 108.9 . .
C4 C3 H3A 108.9 . .
O2 C3 H3B 108.9 . .
C4 C3 H3B 108.9 . .
H3A C3 H3B 107.7 . .
C3 C4 O3 111.6(8) . .
C3 C4 H4A 109.3 . .
O3 C4 H4A 109.3 . .
C3 C4 H4B 109.3 . .
O3 C4 H4B 109.3 . .
H4A C4 H4B 108.0 . .
O3 C5 C6 107.7(8) . .
O3 C5 H5A 110.2 . .
C6 C5 H5A 110.2 . .
O3 C5 H5B 110.2 . .
C6 C5 H5B 110.2 . .
H5A C5 H5B 108.5 . .
O4 C6 C5 109.9(7) . .
O4 C6 H6A 109.7 . .
C5 C6 H6A 109.7 . .
O4 C6 H6B 109.7 . .
C5 C6 H6B 109.7 . .
H6A C6 H6B 108.2 . .
O4 C7 C8 108.1(7) . .
O4 C7 H7A 110.1 . .
C8 C7 H7A 110.1 . .
O4 C7 H7B 110.1 . .
C8 C7 H7B 110.1 . .
H7A C7 H7B 108.4 . .
O5 C8 C7 107.3(7) . .
O5 C8 H8A 110.3 . .
C7 C8 H8A 110.3 . .
O5 C8 H8B 110.3 . .
C7 C8 H8B 110.3 . .
H8A C8 H8B 108.5 . .
O5 C9 C10 110.2(6) . .
O5 C9 H9A 109.6 . .
C10 C9 H9A 109.6 . .
O5 C9 H9B 109.6 . .
C10 C9 H9B 109.6 . .
H9A C9 H9B 108.1 . .
O6 C10 C9 107.6(7) . .
O6 C10 H10A 110.2 . .
C9 C10 H10A 110.2 . .
O6 C10 H10B 110.2 . .
C9 C10 H10B 110.2 . .
H10A C10 H10B 108.5 . .
C16 C11 O6 125.8(7) . .
C16 C11 C12 120.1(8) . .
O6 C11 C12 114.1(8) . .
O1 C12 C13 126.0(7) . .
O1 C12 C11 115.6(8) . .
C13 C12 C11 118.4(9) . .
C14 C13 C12 121.0(8) . .
C14 C13 H13 119.5 . .
C12 C13 H13 119.5 . .
C15 C14 C13 120.7(10) . .
C15 C14 H14 119.7 . .
C13 C14 H14 119.7 . .
C14 C15 C16 119.5(9) . .
C14 C15 H15 120.3 . .
C16 C15 H15 120.3 . .
C11 C16 C15 120.3(8) . .
C11 C16 H16 119.9 . .
C15 C16 H16 119.9 . .
O7A O7 H73 83(6) . .
O7A O7 H72 66(7) . .
H73 O7 H72 114(3) . .
O7A O7 H71 84(7) . .
H73 O7 H71 118(3) . .
H72 O7 H71 115(3) . .
O7 O7A H73 64(6) . .
O7 O7A H72 77(9) . .
H73 O7A H72 110(7) . .
O7 O7A H71 62(7) . .
H73 O7A H71 100(6) . .
H72 O7A H71 110(9) . .

loop_
_geom_bond_atom_site_label_1
_geom_bond_atom_site_label_2
_geom_bond_distance
_geom_bond_site_symmetry_2
Au1 Br1 2.4101(7) .
Au1 Br1 2.4101(7) 2_665
Au1 Br2 2.4112(8) .
Au1 Br2 2.4112(8) 2_665
Au2 Br4 2.4120(9) 2
Au2 Br4 2.4120(9) .
Au2 Br3 2.4195(7) 2
Au2 Br3 2.4195(7) .
O1 C12 1.352(10) .
O1 C1 1.445(8) .
O2 C3 1.356(9) .
O2 C2 1.421(10) .
O3 C5 1.418(10) .
O3 C4 1.423(9) .
O4 C6 1.396(9) .
O4 C7 1.418(8) .
O5 C9 1.414(10) .
O5 C8 1.415(10) .
O6 C11 1.385(9) .
O6 C10 1.446(7) .
C1 C2 1.455(12) .
C1 H1A 0.9700 .
C1 H1B 0.9700 .
C2 H2A 0.9700 .
C2 H2B 0.9700 .
C3 C4 1.414(12) .
C3 H3A 0.9700 .
C3 H3B 0.9700 .
C4 H4A 0.9700 .
C4 H4B 0.9700 .
C5 C6 1.487(11) .
C5 H5A 0.9700 .
C5 H5B 0.9700 .
C6 H6A 0.9700 .
C6 H6B 0.9700 .
C7 C8 1.482(12) .
C7 H7A 0.9700 .
C7 H7B 0.9700 .
C8 H8A 0.9700 .
C8 H8B 0.9700 .
C9 C10 1.479(12) .
C9 H9A 0.9700 .
C9 H9B 0.9700 .
C10 H10A 0.9700 .
C10 H10B 0.9700 .
C11 C16 1.375(11) .
C11 C12 1.405(10) .
C12 C13 1.389(11) .
C13 C14 1.377(12) .
C13 H13 0.9300 .
C14 C15 1.361(11) .
C14 H14 0.9300 .
C15 C16 1.403(12) .
C15 H15 0.9300 .
C16 H16 0.9300 .
O7 O7A 0.52(8) .
O7 H73 0.862(18) .
O7 H72 0.867(18) .
O7 H71 0.849(18) .
O7A H73 0.95(6) .
O7A H72 0.81(6) .
O7A H71 0.95(7) .

loop_
_geom_hbond_atom_site_label_D
_geom_hbond_atom_site_label_H
_geom_hbond_atom_site_label_A
_geom_hbond_distance_DH
_geom_hbond_distance_HA
_geom_hbond_distance_DA
_geom_hbond_angle_DHA
O7 H73 O6 0.862(18) 1.88(3) 2.72(2) 166(7)
O7 H72 O4 0.867(18) 1.89(3) 2.75(2) 175(7)
O7 H71 O2 0.849(18) 1.67(3) 2.52(2) 174(5)
